data_7025214
loop_
_publ_author_name
'Mautner, Franz A.'
'El Fallah, M. Salah'
'Speed, Saskia'
'Vicente, Ramon'

_publ_section_title
;
 Polynuclear copper(II) complexes of di-2-pyridyl ketone derivatives and
 tert-butylphosphonic acid: crystal structures and magnetic behaviour.
;
_journal_issue 17
_journal_name_full 'Dalton transactions (Cambridge, England : 2003)'
_journal_page_first 4070
_journal_page_last 4079
_journal_paper_doi 10.1039/b925793d
_journal_volume 39
_journal_year 2010
_chemical_formula_moiety 'C40 H60 Cu4 N4 O16 P4, 2(H2 O)'
_chemical_formula_sum 'C40 H64 Cu4 N4 O18 P4'
_chemical_formula_weight 1267.03
_chemical_name_common '[Cu4(C4H9PO3H0.5)4(py2COOMe)2].2H2O'
_chemical_name_systematic
;
?
;
_space_group_IT_number 2
_symmetry_cell_setting triclinic
_symmetry_space_group_name_Hall '-P 1'
_symmetry_space_group_name_H-M 'P -1'
_atom_sites_solution_hydrogens geom
_atom_sites_solution_primary direct
_atom_sites_solution_secondary difmap
_audit_creation_method SHELXL
_cell_angle_alpha 64.50(3)
_cell_angle_beta 70.70(3)
_cell_angle_gamma 73.21(3)
_cell_formula_units_Z 1
_cell_length_a 10.990(2)
_cell_length_b 11.661(2)
_cell_length_c 11.865(2)
_cell_measurement_reflns_used 200
_cell_measurement_temperature 100(2)
_cell_measurement_theta_max 25.00
_cell_measurement_theta_min 2.50
_cell_volume 1276.0(5)
_computing_cell_refinement 'Bruker SAINT (1998)'
_computing_data_collection 'Bruker SMART (1998)'
_computing_data_reduction 'Bruker SHELXTL'
_computing_molecular_graphics 'SHELXTL/PC v.5.03 (Sheldrick, 1995)'
_computing_publication_material 'SHELXTL/PC v.5.03 (Sheldrick, 1995)'
_computing_structure_refinement 'SHELXL-93 (Sheldrick, 1993)'
_computing_structure_solution 'SHELXS-86 (Sheldrick, 1990)'
_diffrn_ambient_temperature 100(2)
_diffrn_measured_fraction_theta_full 0.97
_diffrn_measured_fraction_theta_max 0.97
_diffrn_measurement_device 'Bruker P4'
_diffrn_measurement_method \w-scans
_diffrn_radiation_monochromator graphite
_diffrn_radiation_source 'fine-focus sealed tube'
_diffrn_radiation_type MoK\a
_diffrn_radiation_wavelength 0.71073
_diffrn_reflns_av_R_equivalents 0.0344
_diffrn_reflns_av_sigmaI/netI 0.0552
_diffrn_reflns_limit_h_max 13
_diffrn_reflns_limit_h_min -13
_diffrn_reflns_limit_k_max 14
_diffrn_reflns_limit_k_min -14
_diffrn_reflns_limit_l_max 14
_diffrn_reflns_limit_l_min -14
_diffrn_reflns_number 9777
_diffrn_reflns_theta_full 26.33
_diffrn_reflns_theta_max 26.33
_diffrn_reflns_theta_min 1.96
_exptl_absorpt_coefficient_mu 1.844
_exptl_absorpt_correction_T_max 0.691
_exptl_absorpt_correction_T_min 0.544
_exptl_absorpt_correction_type empirical
_exptl_absorpt_process_details SADABS
_exptl_crystal_colour yellow
_exptl_crystal_density_diffrn 1.649
_exptl_crystal_description irregular
_exptl_crystal_F_000 652
_exptl_crystal_size_max 0.35
_exptl_crystal_size_mid 0.27
_exptl_crystal_size_min 0.20
_refine_diff_density_max 1.931
_refine_diff_density_min -1.178
_refine_diff_density_rms 0.221
_refine_ls_extinction_method none
_refine_ls_goodness_of_fit_all 1.037
_refine_ls_goodness_of_fit_ref 1.081
_refine_ls_matrix_type full
_refine_ls_number_parameters 323
_refine_ls_number_reflns 5066
_refine_ls_number_restraints 0
_refine_ls_restrained_S_all 1.040
_refine_ls_restrained_S_gt 1.083
_refine_ls_R_factor_all 0.0775
_refine_ls_R_factor_gt 0.0657
_refine_ls_shift/su_max 0.000
_refine_ls_shift/su_mean 0.000
_refine_ls_structure_factor_coef Fsqd
_refine_ls_weighting_details 'calc w=1/[\s^2^(Fo^2^)+(0.1325P)^2^+1.5883P] where P=(Fo^2^+2Fc^2^)/3'
_refine_ls_weighting_scheme calc
_refine_ls_wR_factor_all 0.1908
_refine_ls_wR_factor_ref 0.1797
_reflns_number_gt 4166
_reflns_number_total 5066
_reflns_threshold_expression >2sigma(I)
_cod_data_source_file b925793d.txt
_cod_data_source_block rv320a
_cod_depositor_comments
;
The following automatic conversions were performed:

'_symmetry_cell_setting' value 'Triclinic' changed to 'triclinic'
according to /home/saulius/struct/CIF-dictionaries/cif_core.dic
dictionary named 'cif_core.dic' version 2.4.2 from 2011-04-26.

Automatic conversion script
Id: cif_fix_values 1891 2012-01-12 08:04:46Z andrius 
;
_cod_database_code 7025214

loop_
_symmetry_equiv_pos_as_xyz
'x, y, z'
'-x, -y, -z'

loop_
_atom_site_aniso_label
_atom_site_aniso_U_11
_atom_site_aniso_U_22
_atom_site_aniso_U_33
_atom_site_aniso_U_23
_atom_site_aniso_U_13
_atom_site_aniso_U_12
Cu1 0.0180(3) 0.0094(3) 0.0240(4) -0.0104(3) -0.0038(2) -0.0042(2)
Cu2 0.0190(3) 0.0089(3) 0.0216(3) -0.0096(3) -0.0044(3) -0.0036(2)
P1 0.0170(6) 0.0099(6) 0.0215(6) -0.0096(5) -0.0057(5) -0.0034(5)
P2 0.0184(7) 0.0113(6) 0.0233(7) -0.0080(5) -0.0036(5) -0.0047(5)
O1 0.017(2) 0.0129(15) 0.022(2) -0.0127(13) -0.0013(12) -0.0044(12)
O2 0.025(2) 0.015(2) 0.021(2) -0.0128(13) -0.0081(13) -0.0042(13)
O3 0.018(2) 0.0140(15) 0.024(2) -0.0117(13) -0.0023(12) -0.0074(12)
O4 0.0140(14) 0.0095(14) 0.0201(15) -0.0073(12) -0.0063(12) -0.0019(12)
O5 0.0165(15) 0.0124(15) 0.021(2) -0.0080(13) -0.0063(12) -0.0021(12)
O6 0.022(2) 0.016(2) 0.021(2) -0.010(2) -0.0017(14) -0.0066(15)
O7 0.022(2) 0.030(2) 0.026(2) -0.008(2) -0.006(2) -0.007(2)
O8 0.024(2) 0.014(2) 0.030(2) -0.0111(14) 0.0000(14) -0.0078(13)
N1 0.020(2) 0.014(2) 0.023(2) -0.0091(15) -0.0056(15) -0.0052(15)
N2 0.018(2) 0.016(2) 0.026(2) -0.010(2) -0.0035(15) -0.0058(15)
C1 0.018(3) 0.017(3) 0.029(3) -0.011(2) -0.005(2) -0.003(2)
C2 0.020(3) 0.025(3) 0.029(3) -0.015(2) -0.001(2) -0.011(2)
C3 0.021(3) 0.022(3) 0.029(3) -0.017(2) -0.007(2) 0.003(2)
C4 0.025(3) 0.017(3) 0.031(3) -0.013(2) -0.009(2) -0.005(2)
C5 0.021(2) 0.015(2) 0.021(2) -0.010(2) -0.006(2) -0.003(2)
C6 0.019(2) 0.012(2) 0.023(2) -0.011(2) -0.009(2) 0.000(2)
C7 0.016(2) 0.014(2) 0.020(2) -0.009(2) -0.008(2) -0.004(2)
C8 0.022(3) 0.016(2) 0.029(3) -0.014(2) -0.009(2) -0.002(2)
C9 0.020(2) 0.013(2) 0.029(2) -0.009(2) -0.008(2) -0.005(2)
C10 0.020(2) 0.014(2) 0.033(3) -0.009(2) -0.011(2) -0.003(2)
C11 0.020(2) 0.015(2) 0.024(2) -0.010(2) -0.002(2) -0.006(2)
C12 0.024(3) 0.015(2) 0.021(2) -0.009(2) -0.003(2) -0.010(2)
C13 0.026(3) 0.022(3) 0.030(3) -0.010(2) -0.005(2) -0.007(2)
C14 0.039(3) 0.022(3) 0.036(3) -0.016(3) 0.002(3) -0.019(3)
C15 0.027(3) 0.023(3) 0.026(3) -0.007(2) -0.004(2) -0.008(2)
C16 0.019(2) 0.013(2) 0.026(3) -0.010(2) -0.010(2) -0.002(2)
C17 0.021(3) 0.018(3) 0.032(3) -0.008(2) -0.009(2) -0.001(2)
C18 0.032(3) 0.018(3) 0.032(3) -0.007(2) -0.015(2) -0.003(2)
C19 0.033(3) 0.023(3) 0.044(3) -0.020(3) -0.023(3) 0.000(2)
C20 0.029(3) 0.022(3) 0.022(3) -0.010(2) -0.006(2) -0.006(2)
O9 0.102(5) 0.042(3) 0.038(3) -0.015(3) -0.019(3) 0.021(3)

loop_
_atom_site_label
_atom_site_type_symbol
_atom_site_fract_x
_atom_site_fract_y
_atom_site_fract_z
_atom_site_U_iso_or_equiv
_atom_site_thermal_displace_type
_atom_site_occupancy
_atom_site_calc_flag
_atom_site_refinement_flags
Cu1 Cu -0.15859(6) 0.05457(6) 1.19844(6) 0.0154(2) Uani 1 d .
Cu2 Cu 0.00430(6) 0.23349(5) 0.95356(6) 0.0149(2) Uani 1 d .
P1 P 0.13087(12) -0.04250(12) 1.10203(12) 0.0142(3) Uani 1 d .
P2 P 0.23589(13) 0.21307(12) 0.72128(13) 0.0169(3) Uani 1 d .
O1 O -0.0931(3) 0.2189(3) 1.1302(3) 0.0156(7) Uani 1 d .
O2 O -0.1901(3) 0.3561(3) 1.2438(3) 0.0177(7) Uani 1 d .
O3 O -0.1245(3) 0.1102(3) 0.9796(3) 0.0164(7) Uani 1 d .
O4 O 0.1528(3) 0.0982(3) 1.0178(3) 0.0133(7) Uani 1 d .
O5 O 0.0117(3) -0.0440(3) 1.2146(3) 0.0154(7) Uani 1 d .
O6 O 0.1019(3) 0.2755(3) 0.7767(3) 0.0188(8) Uani 1 d .
O7 O 0.3297(4) 0.1750(4) 0.8129(4) 0.0262(9) Uani 1 d .
H7 H 0.2925 0.1488 0.8816 0.034 Uiso 1 d .
O8 O -0.2392(4) -0.0970(3) 1.3061(4) 0.0221(8) Uani 1 d .
N1 N -0.3303(4) 0.1711(4) 1.2051(4) 0.0175(9) Uani 1 d .
N2 N -0.0913(4) 0.4173(4) 0.9147(4) 0.0188(9) Uani 1 d .
C1 C -0.4478(5) 0.1347(5) 1.2382(5) 0.0204(11) Uani 1 d .
H1 H -0.4520 0.0475 1.2696 0.024 Uiso 1 calc R
C2 C -0.5625(5) 0.2252(5) 1.2263(5) 0.0230(12) Uani 1 d .
H2 H -0.6425 0.1990 1.2496 0.028 Uiso 1 calc R
C3 C -0.5550(5) 0.3546(5) 1.1790(5) 0.0223(11) Uani 1 d .
H3 H -0.6298 0.4170 1.1687 0.027 Uiso 1 calc R
C4 C -0.4344(5) 0.3900(5) 1.1472(5) 0.0221(11) Uani 1 d .
H4 H -0.4278 0.4766 1.1160 0.026 Uiso 1 calc R
C5 C -0.3249(5) 0.2969(5) 1.1618(5) 0.0171(10) Uani 1 d .
C6 C -0.1884(5) 0.3236(5) 1.1406(5) 0.0161(10) Uani 1 d .
C7 C -0.1583(5) 0.4433(5) 1.0206(5) 0.0147(10) Uani 1 d .
C8 C -0.1949(5) 0.5674(5) 1.0184(5) 0.0200(11) Uani 1 d .
H8 H -0.2385 0.5833 1.0934 0.024 Uiso 1 calc R
C9 C -0.1653(5) 0.6684(5) 0.9016(5) 0.0193(11) Uani 1 d .
H9 H -0.1859 0.7528 0.8982 0.023 Uiso 1 calc R
C10 C -0.1043(5) 0.6425(5) 0.7895(5) 0.0210(11) Uani 1 d .
H10 H -0.0892 0.7091 0.7097 0.025 Uiso 1 calc R
C11 C -0.0672(5) 0.5151(5) 0.8004(5) 0.0187(11) Uani 1 d .
H11 H -0.0243 0.4963 0.7268 0.022 Uiso 1 calc R
C12 C 0.3087(5) 0.3320(5) 0.5736(5) 0.0187(10) Uani 1 d .
C13 C 0.4449(5) 0.2723(6) 0.5147(6) 0.0256(12) Uani 1 d .
H13A H 0.4376 0.2045 0.4932 0.031 Uiso 1 calc R
H13B H 0.4983 0.2377 0.5756 0.031 Uiso 1 calc R
H13C H 0.4843 0.3373 0.4384 0.031 Uiso 1 calc R
C14 C 0.3205(6) 0.4445(6) 0.6018(6) 0.0301(13) Uani 1 d .
H14A H 0.2360 0.4788 0.6437 0.036 Uiso 1 calc R
H14B H 0.3533 0.5107 0.5226 0.036 Uiso 1 calc R
H14C H 0.3796 0.4143 0.6567 0.036 Uiso 1 calc R
C15 C 0.2199(6) 0.3805(6) 0.4806(5) 0.0259(12) Uani 1 d .
H15A H 0.1357 0.4205 0.5170 0.031 Uiso 1 calc R
H15B H 0.2101 0.3091 0.4661 0.031 Uiso 1 calc R
H15C H 0.2584 0.4421 0.4005 0.031 Uiso 1 calc R
C16 C 0.2710(5) -0.1269(5) 1.1728(5) 0.0174(10) Uani 1 d .
C17 C 0.3932(5) -0.1474(5) 1.0697(6) 0.0237(12) Uani 1 d .
H17A H 0.4061 -0.0662 1.0006 0.028 Uiso 1 calc R
H17B H 0.3822 -0.2055 1.0375 0.028 Uiso 1 calc R
H17C H 0.4680 -0.1834 1.1064 0.028 Uiso 1 calc R
C18 C 0.2429(6) -0.2588(5) 1.2726(6) 0.0262(12) Uani 1 d .
H18A H 0.1676 -0.2477 1.3393 0.031 Uiso 1 calc R
H18B H 0.3172 -0.3049 1.3091 0.031 Uiso 1 calc R
H18C H 0.2264 -0.3066 1.2322 0.031 Uiso 1 calc R
C19 C 0.2954(6) -0.0494(6) 1.2376(6) 0.0281(13) Uani 1 d U
H19A H 0.2184 -0.0364 1.3021 0.034 Uiso 1 calc R
H19B H 0.3152 0.0327 1.1742 0.034 Uiso 1 calc R
H19C H 0.3677 -0.0960 1.2769 0.034 Uiso 1 calc R
C20 C -0.1950(6) 0.2494(5) 1.3637(5) 0.0234(11) Uani 1 d .
H20A H -0.1825 0.2746 1.4256 0.030 Uiso 1 calc R
H20B H -0.1272 0.1791 1.3524 0.030 Uiso 1 calc R
H20C H -0.2787 0.2229 1.3936 0.030 Uiso 1 calc R
O9 O -0.0576(7) -0.0930(5) 1.4816(5) 0.068(2) Uani 1 d .
H91 H -0.0708 -0.1616 1.4929 0.081 Uiso 1 d .
H92 H -0.0529 -0.0656 1.4061 0.081 Uiso 1 d .

loop_
_atom_type_symbol
_atom_type_description
_atom_type_scat_dispersion_real
_atom_type_scat_dispersion_imag
_atom_type_scat_source
C C 0.0033 0.0016 'International Tables Vol C Tables 4.2.6.8 and 6.1.1.4'
H H 0.0000 0.0000 'International Tables Vol C Tables 4.2.6.8 and 6.1.1.4'
N N 0.0061 0.0033 'International Tables Vol C Tables 4.2.6.8 and 6.1.1.4'
O O 0.0106 0.0060 'International Tables Vol C Tables 4.2.6.8 and 6.1.1.4'
P P 0.1023 0.0942 'International Tables Vol C Tables 4.2.6.8 and 6.1.1.4'
Cu Cu 0.3201 1.2651 'International Tables Vol C Tables 4.2.6.8 and 6.1.1.4'

loop_
_geom_angle_atom_site_label_1
_geom_angle_atom_site_label_2
_geom_angle_atom_site_label_3
_geom_angle
_geom_angle_site_symmetry_1
_geom_angle_site_symmetry_3
_geom_angle_publ_flag
O5 Cu1 O8 91.3(2) . . yes
O5 Cu1 O1 91.68(15) . . yes
O8 Cu1 O1 165.03(15) . . yes
O5 Cu1 N1 168.3(2) . . yes
O8 Cu1 N1 92.2(2) . . yes
O1 Cu1 N1 82.2(2) . . yes
O5 Cu1 O3 97.27(14) . . yes
O8 Cu1 O3 115.13(15) . . yes
O1 Cu1 O3 79.00(13) . . yes
N1 Cu1 O3 91.3(2) . . yes
O6 Cu2 O1 170.69(15) . . yes
O6 Cu2 O4 92.29(15) . . yes
O1 Cu2 O4 91.35(15) . . yes
O6 Cu2 N2 90.9(2) . . yes
O1 Cu2 N2 81.5(2) . . yes
O4 Cu2 N2 148.4(2) . . yes
O6 Cu2 O3 104.75(14) . . yes
O1 Cu2 O3 83.08(14) . . yes
O4 Cu2 O3 99.42(14) . . yes
N2 Cu2 O3 110.1(2) . . yes
O3 P1 O5 114.1(2) 2_557 . ?
O3 P1 O4 110.7(2) 2_557 . ?
O5 P1 O4 110.0(2) . . ?
O3 P1 C16 108.2(2) 2_557 . ?
O5 P1 C16 106.0(2) . . ?
O4 P1 C16 107.4(2) . . ?
O6 P2 O8 115.7(2) . 2_557 ?
O6 P2 O7 109.8(2) . . ?
O8 P2 O7 109.4(2) 2_557 . ?
O6 P2 C12 108.6(2) . . ?
O8 P2 C12 108.3(2) 2_557 . ?
O7 P2 C12 104.4(2) . . ?
C6 O1 Cu2 115.5(3) . . ?
C6 O1 Cu1 114.8(3) . . ?
Cu2 O1 Cu1 102.6(2) . . yes
C6 O2 C20 113.7(4) . . ?
P1 O3 Cu2 132.8(2) 2_557 . yes
P1 O3 Cu1 133.8(2) 2_557 . yes
Cu2 O3 Cu1 87.04(13) . . yes
P1 O4 Cu2 119.9(2) . . yes
P1 O5 Cu1 124.7(2) . . yes
P2 O6 Cu2 129.4(2) . . yes
P2 O8 Cu1 130.1(2) 2_557 . yes
C5 N1 C1 119.1(4) . . ?
C5 N1 Cu1 115.3(3) . . ?
C1 N1 Cu1 125.3(4) . . ?
C7 N2 C11 119.6(4) . . ?
C7 N2 Cu2 113.3(3) . . ?
C11 N2 Cu2 125.0(3) . . ?
N1 C1 C2 121.5(5) . . ?
N1 C1 H1 119.3 . . ?
C2 C1 H1 119.3 . . ?
C3 C2 C1 118.7(5) . . ?
C3 C2 H2 120.6 . . ?
C1 C2 H2 120.6 . . ?
C2 C3 C4 119.1(5) . . ?
C2 C3 H3 120.5 . . ?
C4 C3 H3 120.5 . . ?
C5 C4 C3 119.7(5) . . ?
C5 C4 H4 120.1 . . ?
C3 C4 H4 120.1 . . ?
N1 C5 C4 121.9(5) . . ?
N1 C5 C6 113.7(4) . . ?
C4 C5 C6 124.3(5) . . ?
O1 C6 O2 112.5(4) . . ?
O1 C6 C7 109.6(4) . . ?
O2 C6 C7 104.6(4) . . ?
O1 C6 C5 110.8(4) . . ?
O2 C6 C5 108.0(4) . . ?
C7 C6 C5 111.2(4) . . ?
N2 C7 C8 122.0(5) . . ?
N2 C7 C6 113.7(4) . . ?
C8 C7 C6 124.3(4) . . ?
C7 C8 C9 118.5(5) . . ?
C7 C8 H8 120.7 . . ?
C9 C8 H8 120.7 . . ?
C8 C9 C10 119.6(5) . . ?
C8 C9 H9 120.2 . . ?
C10 C9 H9 120.2 . . ?
C11 C10 C9 118.2(5) . . ?
C11 C10 H10 120.9 . . ?
C9 C10 H10 120.9 . . ?
N2 C11 C10 121.8(5) . . ?
N2 C11 H11 119.1 . . ?
C10 C11 H11 119.1 . . ?
C13 C12 C15 110.0(4) . . ?
C13 C12 C14 109.2(5) . . ?
C15 C12 C14 109.9(5) . . ?
C13 C12 P2 110.2(4) . . ?
C15 C12 P2 108.3(4) . . ?
C14 C12 P2 109.3(4) . . ?
C12 C13 H13A 109.5 . . ?
C12 C13 H13B 109.5 . . ?
H13A C13 H13B 109.5 . . ?
C12 C13 H13C 109.5 . . ?
H13A C13 H13C 109.5 . . ?
H13B C13 H13C 109.5 . . ?
C12 C14 H14A 109.5 . . ?
C12 C14 H14B 109.5 . . ?
H14A C14 H14B 109.5 . . ?
C12 C14 H14C 109.5 . . ?
H14A C14 H14C 109.5 . . ?
H14B C14 H14C 109.5 . . ?
C12 C15 H15A 109.5 . . ?
C12 C15 H15B 109.5 . . ?
H15A C15 H15B 109.5 . . ?
C12 C15 H15C 109.5 . . ?
H15A C15 H15C 109.5 . . ?
H15B C15 H15C 109.5 . . ?
C18 C16 C17 108.3(4) . . ?
C18 C16 C19 109.6(5) . . ?
C17 C16 C19 109.6(4) . . ?
C18 C16 P1 108.8(4) . . ?
C17 C16 P1 110.4(4) . . ?
C19 C16 P1 110.1(4) . . ?
C16 C17 H17A 109.5 . . ?
C16 C17 H17B 109.5 . . ?
H17A C17 H17B 109.5 . . ?
C16 C17 H17C 109.5 . . ?
H17A C17 H17C 109.5 . . ?
H17B C17 H17C 109.5 . . ?
C16 C18 H18A 109.5 . . ?
C16 C18 H18B 109.5 . . ?
H18A C18 H18B 109.5 . . ?
C16 C18 H18C 109.5 . . ?
H18A C18 H18C 109.5 . . ?
H18B C18 H18C 109.5 . . ?
C16 C19 H19A 109.5 . . ?
C16 C19 H19B 109.5 . . ?
H19A C19 H19B 109.5 . . ?
C16 C19 H19C 109.5 . . ?
H19A C19 H19C 109.5 . . ?
H19B C19 H19C 109.5 . . ?
O2 C20 H20A 109.5 . . ?
O2 C20 H20B 109.5 . . ?
H20A C20 H20B 109.5 . . ?
O2 C20 H20C 109.5 . . ?
H20A C20 H20C 109.5 . . ?
H20B C20 H20C 109.5 . . ?

loop_
_geom_bond_atom_site_label_1
_geom_bond_atom_site_label_2
_geom_bond_distance
_geom_bond_site_symmetry_2
_geom_bond_publ_flag
Cu1 O5 1.915(3) . yes
Cu1 O8 1.938(4) . yes
Cu1 O1 1.980(3) . yes
Cu1 N1 1.981(4) . yes
Cu1 O3 2.313(4) . yes
Cu2 O6 1.930(4) . yes
Cu2 O1 1.970(3) . yes
Cu2 O4 2.008(3) . yes
Cu2 N2 2.020(4) . yes
Cu2 O3 2.160(3) . yes
P1 O3 1.518(4) 2_557 yes
P1 O5 1.529(4) . yes
P1 O4 1.551(4) . yes
P1 C16 1.821(5) . yes
P2 O6 1.511(4) . yes
P2 O8 1.510(4) 2_557 yes
P2 O7 1.581(4) . yes
P2 C12 1.804(5) . yes
O1 C6 1.381(6) . yes
O2 C6 1.423(6) . yes
O2 C20 1.427(6) . ?
O3 P1 1.518(4) 2_557 ?
O8 P2 1.510(4) 2_557 ?
N1 C5 1.342(6) . ?
N1 C1 1.356(7) . ?
N2 C7 1.341(6) . ?
N2 C11 1.347(7) . ?
C1 C2 1.393(8) . ?
C1 H1 0.93 . ?
C2 C3 1.382(8) . ?
C2 H2 0.93 . ?
C3 C4 1.385(8) . ?
C3 H3 0.93 . ?
C4 C5 1.370(7) . ?
C4 H4 0.93 . ?
C5 C6 1.538(7) . ?
C6 C7 1.526(7) . ?
C7 C8 1.376(7) . ?
C8 C9 1.390(8) . ?
C8 H8 0.93 . ?
C9 C10 1.396(8) . ?
C9 H9 0.93 . ?
C10 C11 1.382(7) . ?
C10 H10 0.93 . ?
C11 H11 0.93 . ?
C12 C13 1.530(8) . ?
C12 C15 1.531(8) . ?
C12 C14 1.534(7) . ?
C13 H13A 0.96 . ?
C13 H13B 0.96 . ?
C13 H13C 0.96 . ?
C14 H14A 0.96 . ?
C14 H14B 0.96 . ?
C14 H14C 0.96 . ?
C15 H15A 0.96 . ?
C15 H15B 0.96 . ?
C15 H15C 0.96 . ?
C16 C18 1.526(7) . ?
C16 C17 1.529(7) . ?
C16 C19 1.533(7) . ?
C17 H17A 0.96 . ?
C17 H17B 0.96 . ?
C17 H17C 0.96 . ?
C18 H18A 0.96 . ?
C18 H18B 0.96 . ?
C18 H18C 0.96 . ?
C19 H19A 0.96 . ?
C19 H19B 0.96 . ?
C19 H19C 0.96 . ?
C20 H20A 0.96 . ?
C20 H20B 0.96 . ?
C20 H20C 0.96 . ?

loop_
_geom_torsion_atom_site_label_1
_geom_torsion_atom_site_label_2
_geom_torsion_atom_site_label_3
_geom_torsion_atom_site_label_4
_geom_torsion
N1 C1 C2 C3 0.2(8)
C1 C2 C3 C4 -1.1(8)
C2 C3 C4 C5 0.6(8)
C1 N1 C5 C4 -1.6(8)
C1 N1 C5 C6 174.2(4)
C3 C4 C5 N1 0.7(8)
C3 C4 C5 C6 -174.6(5)
C20 O2 C6 O1 -51.2(6)
C20 O2 C6 C7 -170.1(4)
C20 O2 C6 C5 71.4(5)
N1 C5 C6 O1 19.6(6)
C4 C5 C6 O1 -164.7(5)
N1 C5 C6 O2 -104.1(5)
C4 C5 C6 O2 71.6(6)
N1 C5 C6 C7 141.8(4)
C4 C5 C6 C7 -42.6(6)
C11 N2 C7 C8 -5.2(7)
C11 N2 C7 C6 175.0(4)
O1 C6 C7 N2 28.2(6)
O2 C6 C7 N2 149.1(4)
C5 C6 C7 N2 -94.6(5)
O1 C6 C7 C8 -151.6(5)
O2 C6 C7 C8 -30.7(6)
C5 C6 C7 C8 85.6(6)
N2 C7 C8 C9 2.4(7)
C6 C7 C8 C9 -177.8(5)
C7 C8 C9 C10 2.5(7)
C8 C9 C10 C11 -4.5(7)
C7 N2 C11 C10 3.1(7)
C9 C10 C11 N2 1.7(8)
